data_7114304
loop_
_publ_author_name
'Bellemin-Laponnaz, St\'ephane'
'Gade, Lutz H.'

_publ_section_title
;
 Three 2-oxazolinyl rings on one quaternary carbon atom: preparation of a
 novel tripodal tris(oxazolinyl) ligand and the tetrameric molecular
 structure of its CuI complex
;
_journal_issue 12
_journal_name_full 'Chemical Communications'
_journal_page_first 1286
_journal_paper_doi 10.1039/b202846h
_journal_year 2002
_chemical_formula_moiety 'C36 H58 B2 Cl4 Cu2 F8 N6 O6'
_chemical_formula_sum 'C36 H58 B2 Cl4 Cu2 F8 N6 O6'
_chemical_formula_weight 1113.40
_chemical_name_systematic
; 
?
;
_space_group_IT_number 14
_symmetry_cell_setting monoclinic
_symmetry_space_group_name_Hall '-P 2yn'
_symmetry_space_group_name_H-M 'P 1 21/n 1'
_audit_creation_date 22-05-01
_cell_angle_alpha 90
_cell_angle_beta 94.367(5)
_cell_angle_gamma 90
_cell_formula_units_Z 4
_cell_length_a 11.3723(2)
_cell_length_b 22.4765(4)
_cell_length_c 19.4660(3)
_cell_measurement_reflns_used 18734
_cell_measurement_temperature 173
_cell_measurement_theta_max 27.5
_cell_measurement_theta_min 1.4
_cell_volume 4961.25(15)
_computing_publication_material CIFGEN_IN_OpenMoleN_(_1997)
_computing_structure_refinement LSFM_OpenMoleN_(_1997)
_computing_structure_solution Direct_methods_(SIR,_Burla_et_al.,_1989)
_diffrn_ambient_temperature 173
_diffrn_measurement_details
;
18734 reflections were collected using program Collect
("Collect" Data collection software, Nonius B.V., 1998)
The conditions were as follow : crystal to detector distance =  36. mm.
Scan angle =  1.6 deg 1 scans of   40 sec per frame.
Data collection was divided into  1 set(s)
with the following starting angles and number of frames :

Set 1 Theta =    6.30 Omega =    0.00 Kappa =    0.00  113 frames
Friedel pairs were averaged. Internal R = 0.03
;
_diffrn_measurement_device_type KappaCCD
_diffrn_measurement_method '\p scans'
_diffrn_radiation_monochromator graphite
_diffrn_radiation_type Mo-K\a
_diffrn_radiation_wavelength 0.71073
_diffrn_reflns_av_R_equivalents 0.030
_diffrn_reflns_av_sigmaI/netI 0.333
_diffrn_reflns_limit_h_max 14
_diffrn_reflns_limit_h_min -14
_diffrn_reflns_limit_k_max 26
_diffrn_reflns_limit_k_min -29
_diffrn_reflns_limit_l_max 24
_diffrn_reflns_limit_l_min -24
_diffrn_reflns_number 18734
_diffrn_reflns_theta_max 27.48
_diffrn_reflns_theta_min 2.5
_diffrn_source xray_tube
_diffrn_standards_decay_% 0
_exptl_absorpt_coefficient_mu 1.150
_exptl_absorpt_correction_T_max 1.0000
_exptl_absorpt_correction_T_min 0.8050
_exptl_absorpt_correction_type refdelf_(Walker_&_Stuart,_1983)
_exptl_crystal_colour colorless
_exptl_crystal_density_diffrn 1.49
_exptl_crystal_density_method none
_exptl_crystal_description prism
_exptl_crystal_F_000 2288
_exptl_crystal_size_max 0.20
_exptl_crystal_size_mid 0.16
_exptl_crystal_size_min 0.16
_refine_diff_density_max 0.816
_refine_diff_density_min -0.130
_refine_ls_extinction_method none
_refine_ls_goodness_of_fit_all ******
_refine_ls_goodness_of_fit_ref 1.398
_refine_ls_hydrogen_treatment noref
_refine_ls_matrix_type full
_refine_ls_number_constraints 0
_refine_ls_number_parameters 577
_refine_ls_number_reflns 6698
_refine_ls_number_restraints 0
_refine_ls_R_factor_all 0.087
_refine_ls_R_factor_gt 0.046
_refine_ls_shift/esd_mean 0.000
_refine_ls_shift/su_max 0.002
_refine_ls_structure_factor_coef F
_refine_ls_weighting_scheme sigma
_refine_ls_wR_factor_all 6.689
_refine_ls_wR_factor_ref 0.063
_reflns_number_gt 6698
_reflns_number_total 11600
_reflns_threshold_expression >3.0\s(I)
_cod_data_source_file b202846h.txt
_cod_data_source_block st908
_cod_original_cell_volume 4961.3(1)
_cod_database_code 7114304

loop_
_symmetry_equiv_pos_as_xyz
x,y,z
1/2-x,1/2+y,1/2-z
-x,-y,-z
1/2+x,1/2-y,1/2+z

loop_
_atom_site_label
_atom_site_fract_x
_atom_site_fract_y
_atom_site_fract_z
_atom_site_U_iso_or_equiv
_atom_site_adp_type
_atom_site_calc_flag
_atom_site_calc_attached_atom
_atom_site_type_symbol
CU1 -0.07035(4) -0.16744(2) 0.63876(2) 0.0264(2) Uani ? ? Cu
CU2 0.16374(4) 0.10319(2) 0.69602(2) 0.0241(2) Uani ? ? Cu
N1 0.0983(3) -0.1486(1) 0.6707(1) 0.025(1) Uani ? ? N
C1 0.2053(3) -0.1879(2) 0.6718(2) 0.031(2) Uani ? ? C
C2 0.3058(4) -0.1424(2) 0.6842(2) 0.038(2) Uani ? ? C
O1 0.2493(2) -0.0891(1) 0.7073(1) 0.032(1) Uani ? ? O
C3 0.1338(3) -0.0978(1) 0.6927(2) 0.024(2) Uani ? ? C
C4 0.2107(4) -0.2190(2) 0.6031(2) 0.047(2) Uani ? ? C
C5 0.1973(4) -0.2322(2) 0.7301(2) 0.046(2) Uani ? ? C
C6 0.0606(3) -0.0418(1) 0.6989(2) 0.023(2) Uani ? ? C
C7 -0.0684(3) -0.0527(1) 0.7070(2) 0.025(2) Uani ? ? C
N2 -0.1315(3) -0.0979(1) 0.6887(1) 0.025(1) Uani ? ? N
C8 -0.2540(3) -0.0853(2) 0.7084(2) 0.032(2) Uani ? ? C
C9 -0.2468(4) -0.0182(2) 0.7244(2) 0.042(2) Uani ? ? C
O2 -0.1213(2) -0.0060(1) 0.7341(1) 0.034(1) Uani ? ? O
C10 -0.2727(4) -0.1221(2) 0.7720(2) 0.063(3) Uani ? ? C
C11 -0.3444(4) -0.0990(2) 0.6498(2) 0.045(2) Uani ? ? C
C12 0.1094(3) -0.0084(1) 0.7626(2) 0.026(2) Uani ? ? C
N3 0.1483(3) 0.0445(1) 0.7678(1) 0.023(1) Uani ? ? N
C13 0.1857(4) 0.0552(2) 0.8426(2) 0.031(2) Uani ? ? C
C14 0.1415(4) -0.0005(2) 0.8766(2) 0.040(2) Uani ? ? C
O3 0.1059(3) -0.0404(1) 0.8203(1) 0.033(1) Uani ? ? O
C15 0.1299(5) 0.1111(2) 0.8674(2) 0.054(3) Uani ? ? C
C16 0.3179(4) 0.0591(2) 0.8501(2) 0.056(3) Uani ? ? C
C17 0.0711(3) -0.0057(1) 0.6321(2) 0.027(2) Uani ? ? C
N4 0.2817(3) 0.1199(1) 0.6272(1) 0.025(1) Uani ? ? N
C18 0.2542(3) 0.1421(1) 0.5685(2) 0.024(2) Uani ? ? C
O4 0.3362(2) 0.1459(1) 0.5230(1) 0.031(1) Uani ? ? O
C19 0.4406(4) 0.1158(2) 0.5556(2) 0.038(2) Uani ? ? C
C20 0.4100(3) 0.1035(2) 0.6294(2) 0.026(2) Uani ? ? C
C21 0.4252(4) 0.0386(2) 0.6480(2) 0.040(2) Uani ? ? C
C22 0.4781(4) 0.1435(2) 0.6813(2) 0.045(2) Uani ? ? C
C23 0.1341(3) 0.1614(1) 0.5375(2) 0.022(2) Uani ? ? C
C24 0.0461(3) 0.1771(1) 0.5887(2) 0.023(2) Uani ? ? C
N5 0.0436(3) 0.1602(1) 0.6512(1) 0.023(1) Uani ? ? N
C25 -0.0650(3) 0.1867(2) 0.6782(2) 0.028(2) Uani ? ? C
C26 -0.1301(4) 0.2108(2) 0.6120(2) 0.039(2) Uani ? ? C
O5 -0.0436(2) 0.2096(1) 0.5608(1) 0.033(1) Uani ? ? O
C27 -0.1352(4) 0.1392(2) 0.7119(2) 0.036(2) Uani ? ? C
C28 -0.0249(4) 0.2364(2) 0.7274(2) 0.043(2) Uani ? ? C
C29 0.1537(3) 0.2165(1) 0.4945(2) 0.023(2) Uani ? ? C
N6 -0.1354(3) -0.2229(1) 0.5706(1) 0.023(1) Uani ? ? N
C30 -0.1788(4) -0.2845(1) 0.5862(2) 0.029(2) Uani ? ? C
C31 -0.1991(4) -0.3118(2) 0.5155(2) 0.043(2) Uani ? ? C
O6 0.1963(2) 0.2623(1) 0.5322(1) 0.031(1) Uani ? ? O
C32 -0.0887(5) -0.3172(2) 0.6322(3) 0.067(3) Uani ? ? C
C33 -0.2952(5) -0.2766(2) 0.6193(2) 0.066(3) Uani ? ? C
C34 0.0823(3) 0.1097(1) 0.4937(2) 0.026(2) Uani ? ? C
B1 -0.2577(4) 0.0539(2) 0.5257(2) 0.039(3) Uani ? ? B
F1 -0.1456(3) 0.0510(3) 0.5484(2) 0.129(4) Uani ? ? F
F2 -0.2931(6) 0.0010(2) 0.5119(2) 0.166(4) Uani ? ? F
F3 -0.3128(3) 0.0753(2) 0.5787(2) 0.101(2) Uani ? ? F
F4 -0.2755(6) 0.0839(2) 0.4693(2) 0.142(3) Uani ? ? F
B2 0.7718(5) 0.0326(2) 0.9302(3) 0.050(3) Uani ? ? B
F5 0.8551(3) 0.0719(1) 0.9470(2) 0.127(3) Uani ? ? F
F6 0.8167(3) -0.0227(1) 0.9263(2) 0.087(2) Uani ? ? F
F7 0.6909(3) 0.0371(1) 0.9773(2) 0.095(2) Uani ? ? F
F8 0.7190(5) 0.0448(2) 0.8695(2) 0.158(3) Uani ? ? F
C35 0.5247(5) -0.0797(2) 0.9288(3) 0.060(3) Uani ? ? C
CL1 0.6140(1) -0.13707(6) 0.96278(7) 0.0716(8) Uani ? ? Cl
CL2 0.4216(1) -0.10619(7) 0.86429(7) 0.0807(9) Uani ? ? Cl
C36 0.9574(5) -0.1530(2) 0.9417(3) 0.067(3) Uani ? ? C
CL3 1.0236(2) -0.17415(7) 0.86832(9) 0.131(1) Uani ? ? Cl
CL4 0.9087(1) -0.21512(6) 0.98396(7) 0.0825(9) Uani ? ? Cl
H1 0.3426 -0.1351 0.6429 0.0498 Uiso calc C2 H
H2 0.3629 -0.1564 0.7186 0.0498 Uiso calc C2 H
H3 0.2786 -0.2437 0.6044 0.0606 Uiso calc C4 H
H4 0.1420 -0.2427 0.5941 0.0606 Uiso calc C4 H
H5 0.2148 -0.1902 0.5677 0.0606 Uiso calc C4 H
H6 0.2639 -0.2577 0.7321 0.0607 Uiso calc C5 H
H7 0.1954 -0.2113 0.7725 0.0607 Uiso calc C5 H
H8 0.1274 -0.2551 0.7223 0.0607 Uiso calc C5 H
H9 -0.2846 -0.0093 0.7651 0.0561 Uiso calc C9 H
H10 -0.2823 0.0043 0.6871 0.0561 Uiso calc C9 H
H11 -0.3497 -0.1152 0.7860 0.0799 Uiso calc C10 H
H12 -0.2639 -0.1631 0.7617 0.0799 Uiso calc C10 H
H13 -0.2161 -0.1111 0.8082 0.0799 Uiso calc C10 H
H14 -0.4210 -0.0907 0.6636 0.0619 Uiso calc C11 H
H15 -0.3297 -0.0752 0.6111 0.0619 Uiso calc C11 H
H16 -0.3394 -0.1399 0.6379 0.0619 Uiso calc C11 H
H17 0.0763 0.0086 0.9025 0.0574 Uiso calc C14 H
H18 0.2026 -0.0179 0.9060 0.0574 Uiso calc C14 H
H19 0.1543 0.1172 0.9146 0.0835 Uiso calc C15 H
H20 0.1536 0.1440 0.8412 0.0835 Uiso calc C15 H
H21 0.0465 0.1073 0.8622 0.0835 Uiso calc C15 H
H22 0.3434 0.0659 0.8971 0.0823 Uiso calc C16 H
H23 0.3507 0.0229 0.8352 0.0823 Uiso calc C16 H
H24 0.3432 0.0910 0.8229 0.0823 Uiso calc C16 H
H25 0.0396 -0.0283 0.5937 0.0365 Uiso calc C17 H
H26 0.0284 0.0304 0.6346 0.0365 Uiso calc C17 H
H27 0.1517 0.0028 0.6269 0.0365 Uiso calc C17 H
H28 0.5080 0.1408 0.5554 0.0501 Uiso calc C19 H
H29 0.4552 0.0797 0.5324 0.0501 Uiso calc C19 H
H30 0.5064 0.0284 0.6493 0.0548 Uiso calc C21 H
H31 0.3967 0.0317 0.6919 0.0548 Uiso calc C21 H
H32 0.3821 0.0149 0.6144 0.0548 Uiso calc C21 H
H33 0.5595 0.1337 0.6832 0.0610 Uiso calc C22 H
H34 0.4677 0.1839 0.6676 0.0610 Uiso calc C22 H
H35 0.4495 0.1380 0.7255 0.0610 Uiso calc C22 H
H36 -0.1566 0.2503 0.6188 0.0519 Uiso calc C26 H
H37 -0.1956 0.1863 0.5981 0.0519 Uiso calc C26 H
H38 -0.2036 0.1565 0.7287 0.0461 Uiso calc C27 H
H39 -0.1580 0.1093 0.6791 0.0461 Uiso calc C27 H
H40 -0.0881 0.1220 0.7491 0.0461 Uiso calc C27 H
H41 -0.0917 0.2542 0.7455 0.0563 Uiso calc C28 H
H42 0.0256 0.2206 0.7640 0.0563 Uiso calc C28 H
H43 0.0166 0.2655 0.7033 0.0563 Uiso calc C28 H
H44 -0.2735 -0.3311 0.5106 0.0611 Uiso calc C31 H
H45 -0.1386 -0.3395 0.5077 0.0611 Uiso calc C31 H
H46 -0.1173 -0.3558 0.6416 0.1008 Uiso calc C32 H
H47 -0.0174 -0.3204 0.6100 0.1008 Uiso calc C32 H
H48 -0.0743 -0.2959 0.6742 0.1008 Uiso calc C32 H
H49 -0.3259 -0.3145 0.6300 0.0864 Uiso calc C33 H
H50 -0.2822 -0.2539 0.6604 0.0864 Uiso calc C33 H
H51 -0.3500 -0.2564 0.5882 0.0864 Uiso calc C33 H
H52 0.0714 0.0763 0.5224 0.0348 Uiso calc C34 H
H53 0.0085 0.1212 0.4716 0.0348 Uiso calc C34 H
H54 0.1348 0.0994 0.4599 0.0348 Uiso calc C34 H
H55 0.5728 -0.0504 0.9096 0.0788 Uiso calc C35 H
H56 0.4839 -0.0624 0.9646 0.0788 Uiso calc C35 H
H57 0.8922 -0.1279 0.9291 0.0902 Uiso calc C36 H
H58 1.0130 -0.1321 0.9716 0.0902 Uiso calc C36 H

loop_
_atom_site_aniso_label
_atom_site_aniso_U_11
_atom_site_aniso_U_22
_atom_site_aniso_U_33
_atom_site_aniso_U_12
_atom_site_aniso_U_13
_atom_site_aniso_U_23
_atom_site_aniso_type_symbol
CU1 0.0356(3) 0.0224(2) 0.0231(2) -0.0048(2) -0.0003(2) -0.0005(2) Cu
CU2 0.0294(2) 0.0225(2) 0.0210(2) -0.0020(2) 0.0004(2) 0.0009(2) Cu
N1 0.027(2) 0.022(1) 0.027(1) 0.001(1) 0.000(1) -0.001(1) N
C1 0.028(2) 0.030(2) 0.034(2) 0.005(2) 0.000(2) 0.002(2) C
C2 0.031(2) 0.039(2) 0.045(2) 0.006(2) 0.001(2) 0.002(2) C
O1 0.027(1) 0.030(1) 0.042(1) -0.000(1) -0.003(1) -0.003(1) O
C3 0.026(2) 0.026(2) 0.021(2) -0.001(2) -0.001(2) -0.000(1) C
C4 0.044(3) 0.044(2) 0.053(2) 0.009(2) 0.008(2) -0.010(2) C
C5 0.047(3) 0.041(2) 0.051(2) 0.012(2) 0.003(2) 0.012(2) C
C6 0.027(2) 0.020(1) 0.023(2) -0.000(2) 0.002(2) -0.001(1) C
C7 0.032(2) 0.024(2) 0.019(2) 0.001(2) -0.000(2) -0.001(1) C
N2 0.028(2) 0.023(1) 0.025(1) -0.002(1) 0.004(1) -0.001(1) N
C8 0.029(2) 0.035(2) 0.034(2) -0.004(2) 0.010(2) -0.006(2) C
C9 0.032(2) 0.039(2) 0.060(3) -0.002(2) 0.010(2) -0.010(2) C
O2 0.030(2) 0.028(1) 0.047(1) -0.001(1) 0.004(1) -0.012(1) O
C10 0.062(3) 0.068(3) 0.059(3) -0.011(3) 0.030(2) 0.007(2) C
C11 0.029(2) 0.053(2) 0.060(3) -0.004(2) 0.004(2) -0.017(2) C
C12 0.027(2) 0.026(2) 0.024(2) 0.001(2) 0.000(2) 0.000(2) C
N3 0.026(2) 0.024(1) 0.020(1) -0.002(1) -0.003(1) 0.000(1) N
C13 0.047(3) 0.032(2) 0.019(2) -0.006(2) -0.005(2) -0.001(2) C
C14 0.063(3) 0.047(2) 0.022(2) -0.013(2) -0.001(2) 0.000(2) C
O3 0.055(2) 0.029(1) 0.023(1) -0.009(1) -0.002(1) 0.005(1) O
C15 0.110(4) 0.055(2) 0.026(2) 0.011(3) -0.001(3) -0.012(2) C
C16 0.059(3) 0.096(3) 0.032(2) -0.025(3) -0.018(2) 0.003(3) C
C17 0.038(2) 0.023(2) 0.023(2) -0.006(2) -0.001(2) -0.002(1) C
N4 0.021(2) 0.026(1) 0.027(1) 0.001(1) 0.002(1) -0.001(1) N
C18 0.025(2) 0.024(2) 0.025(2) -0.003(2) 0.006(2) -0.001(1) C
O4 0.027(1) 0.040(1) 0.029(1) 0.004(1) 0.008(1) 0.003(1) O
C19 0.027(2) 0.046(2) 0.043(2) 0.006(2) 0.007(2) 0.002(2) C
C20 0.018(2) 0.035(2) 0.028(2) 0.002(2) 0.000(2) -0.003(2) C
C21 0.027(2) 0.044(2) 0.056(3) 0.010(2) 0.005(2) 0.001(2) C
C22 0.029(2) 0.060(2) 0.052(2) -0.001(2) 0.000(2) -0.021(2) C
C23 0.022(2) 0.022(2) 0.022(2) -0.001(2) 0.003(2) 0.000(1) C
C24 0.019(2) 0.023(2) 0.029(2) -0.000(2) 0.002(2) 0.001(1) C
N5 0.021(2) 0.023(1) 0.027(1) 0.003(1) 0.005(1) 0.000(1) N
C25 0.021(2) 0.031(2) 0.035(2) 0.003(2) 0.010(2) 0.000(2) C
C26 0.029(2) 0.045(2) 0.048(2) 0.013(2) 0.012(2) 0.009(2) C
O5 0.028(1) 0.042(1) 0.032(1) 0.010(1) 0.005(1) 0.011(1) O
C27 0.029(2) 0.038(2) 0.041(2) -0.003(2) 0.013(2) 0.002(2) C
C28 0.041(3) 0.037(2) 0.054(2) 0.001(2) 0.017(2) -0.011(2) C
C29 0.023(2) 0.020(1) 0.027(2) -0.002(2) 0.003(2) -0.004(1) C
N6 0.025(2) 0.019(1) 0.025(1) -0.004(1) 0.006(1) 0.001(1) N
C30 0.039(2) 0.020(2) 0.030(2) -0.009(2) 0.003(2) 0.002(2) C
C31 0.079(3) 0.026(2) 0.038(2) -0.013(2) 0.014(2) 0.004(2) C
O6 0.046(2) 0.026(1) 0.025(1) -0.010(1) 0.002(1) -0.003(1) O
C32 0.085(4) 0.032(2) 0.106(4) -0.020(3) -0.046(3) 0.028(2) C
C33 0.080(3) 0.044(2) 0.082(3) -0.028(2) 0.049(2) -0.008(2) C
C34 0.035(2) 0.024(2) 0.022(2) -0.002(2) 0.002(2) 0.005(1) C
B1 0.037(3) 0.041(2) 0.041(2) 0.000(2) 0.009(2) -0.003(2) B
F1 0.043(2) 0.352(7) 0.142(3) 0.023(4) 0.004(2) -0.050(4) F
F2 0.336(6) 0.094(2) 0.145(4) -0.098(3) -0.038(4) -0.004(3) F
F3 0.062(2) 0.215(4) 0.079(2) 0.049(2) 0.006(2) -0.043(2) F
F4 0.333(7) 0.115(2) 0.075(2) 0.032(4) 0.002(3) 0.054(2) F
B2 0.069(4) 0.035(2) 0.051(3) 0.004(3) 0.007(3) -0.004(2) B
F5 0.100(3) 0.072(2) 0.280(4) -0.031(2) 0.078(3) -0.066(2) F
F6 0.099(2) 0.036(1) 0.184(3) 0.019(2) 0.027(2) -0.008(2) F
F7 0.089(2) 0.108(2) 0.088(2) -0.004(2) 0.034(2) -0.026(2) F
F8 0.356(5) 0.225(4) 0.050(2) 0.188(3) -0.019(3) -0.014(2) F
C35 0.066(4) 0.045(2) 0.071(3) -0.004(3) 0.007(3) -0.015(2) C
CL1 0.0723(9) 0.0661(7) 0.0770(9) 0.0064(8) 0.0025(8) -0.0035(7) Cl
CL2 0.078(1) 0.102(1) 0.0660(8) 0.0105(9) -0.0078(8) -0.0245(7) Cl
C36 0.061(4) 0.056(3) 0.091(4) 0.009(3) -0.001(3) -0.007(3) C
CL3 0.183(1) 0.0809(9) 0.152(1) 0.028(1) 0.1143(9) 0.0386(8) Cl
CL4 0.098(1) 0.0796(8) 0.0717(8) -0.0073(9) 0.0240(8) 0.0036(7) Cl

loop_
_atom_type_symbol
_atom_type_scat_dispersion_real
_atom_type_scat_dispersion_imag
_atom_type_scat_source
C 0.002 0.002 International_Tables_Vol_IV_Table_2.3.1
H 0.000 0.000 International_Tables_Vol_IV_Table_2.3.1
B 0.000 0.001 International_Tables_Vol_IV_Table_2.3.1
Cl 0.132 0.159 International_Tables_Vol_IV_Table_2.3.1
Cu 0.263 1.266 International_Tables_Vol_IV_Table_2.3.1
F 0.014 0.010 International_Tables_Vol_IV_Table_2.3.1
N 0.004 0.003 International_Tables_Vol_IV_Table_2.3.1
O 0.008 0.006 International_Tables_Vol_IV_Table_2.3.1

loop_
_geom_angle_atom_site_label_1
_geom_angle_atom_site_label_2
_geom_angle_atom_site_label_3
_geom_angle
_geom_angle_site_symmetry_2
_geom_angle_site_symmetry_3
N1 CU1 N2 92.5(1) . .
N1 CU1 N6 130.9(1) . .
N2 CU1 N6 135.5(1) . .
N3 CU2 N4 135.3(1) . .
N3 CU2 N5 130.3(1) . .
N4 CU2 N5 93.3(1) . .
CU1 N1 C1 129.1(2) . .
CU1 N1 C3 124.2(3) . .
C1 N1 C3 106.6(3) . .
N1 C1 C2 101.7(3) . .
N1 C1 C4 110.3(3) . .
N1 C1 C5 107.5(3) . .
C2 C1 C4 111.5(4) . .
C2 C1 C5 113.8(4) . .
C4 C1 C5 111.5(3) . .
C1 C2 O1 104.9(3) . .
C2 O1 C3 105.3(3) . .
N1 C3 O1 119.0(3) . .
N1 C3 C6 127.4(4) . .
O1 C3 C6 113.3(3) . .
C3 C6 C7 114.6(3) . .
C3 C6 C12 107.9(3) . .
C3 C6 C17 106.8(3) . .
C7 C6 C12 107.0(3) . .
C7 C6 C17 108.2(3) . .
C12 C6 C17 112.4(3) . .
C6 C7 N2 129.1(3) . .
C6 C7 O2 112.6(3) . .
N2 C7 O2 118.2(4) . .
CU1 N2 C7 123.4(3) . .
CU1 N2 C8 129.6(2) . .
C7 N2 C8 107.0(3) . .
N2 C8 C9 101.6(3) . .
N2 C8 C10 107.2(4) . .
N2 C8 C11 111.2(3) . .
C9 C8 C10 112.2(4) . .
C9 C8 C11 112.1(4) . .
C10 C8 C11 112.0(4) . .
C8 C9 O2 104.3(3) . .
C7 O2 C9 105.6(3) . .
C6 C12 N3 129.2(3) . .
C6 C12 O3 112.8(3) . .
N3 C12 O3 118.0(3) . .
CU2 N3 C12 129.1(3) . .
CU2 N3 C13 123.6(2) . .
C12 N3 C13 107.3(3) . .
N3 C13 C14 102.2(3) . .
N3 C13 C15 110.5(3) . .
N3 C13 C16 108.1(3) . .
C14 C13 C15 112.7(4) . .
C14 C13 C16 111.6(4) . .
C15 C13 C16 111.3(4) . .
C13 C14 O3 105.2(3) . .
C12 O3 C14 106.1(3) . .
CU2 N4 C18 123.1(3) . .
CU2 N4 C20 129.4(2) . .
C18 N4 C20 107.2(3) . .
N4 C18 O4 119.2(4) . .
N4 C18 C23 128.9(3) . .
O4 C18 C23 111.7(3) . .
C18 O4 C19 105.4(3) . .
O4 C19 C20 104.8(3) . .
N4 C20 C19 102.7(3) . .
N4 C20 C21 109.7(3) . .
N4 C20 C22 108.6(3) . .
C19 C20 C21 111.8(3) . .
C19 C20 C22 112.1(3) . .
C21 C20 C22 111.6(3) . .
C18 C23 C24 115.3(3) . .
C18 C23 C29 106.7(3) . .
C18 C23 C34 107.5(3) . .
C24 C23 C29 107.8(3) . .
C24 C23 C34 107.4(3) . .
C29 C23 C34 112.2(3) . .
C23 C24 N5 128.7(3) . .
C23 C24 O5 112.5(3) . .
N5 C24 O5 118.6(3) . .
CU2 N5 C24 122.4(3) . .
CU2 N5 C25 130.3(2) . .
C24 N5 C25 107.1(3) . .
N5 C25 C26 101.8(3) . .
N5 C25 C27 110.4(3) . .
N5 C25 C28 107.2(3) . .
C26 C25 C27 112.1(3) . .
C26 C25 C28 111.8(3) . .
C27 C25 C28 112.9(3) . .
C25 C26 O5 105.1(3) . .
C24 O5 C26 105.5(3) . .
C23 C29 N6 128.2(3) . 3_556
C23 C29 O6 112.8(3) . .
N6 C29 O6 119.0(3) 3_556 .
CU1 N6 C29 129.4(2) . 3_556
CU1 N6 C30 124.7(2) . .
C29 N6 C30 105.8(3) 3_556 .
N6 C30 C31 102.7(3) . .
N6 C30 C32 110.5(3) . .
N6 C30 C33 106.7(3) . .
C31 C30 C32 113.3(4) . .
C31 C30 C33 110.9(4) . .
C32 C30 C33 112.3(4) . .
C30 C31 O6 105.2(3) . 3_556
C29 O6 C31 105.3(3) . 3_556
F1 B1 F2 107.7(6) . .
F1 B1 F3 104.9(5) . .
F1 B1 F4 113.3(6) . .
F2 B1 F3 109.7(5) . .
F2 B1 F4 106.3(5) . .
F3 B1 F4 114.7(5) . .
B1 F1 F2 35.5(3) . .
B1 F1 F3 37.9(3) . .
B1 F1 F4 32.9(3) . .
F2 F1 F3 61.2(2) . .
F2 F1 F4 57.4(2) . .
F3 F1 F4 62.1(2) . .
B1 F2 F1 36.8(4) . .
B1 F2 F3 36.0(3) . .
B1 F2 F4 37.0(3) . .
F1 F2 F3 59.6(2) . .
F1 F2 F4 63.3(3) . .
F3 F2 F4 63.6(2) . .
B1 F3 F1 37.3(3) . .
B1 F3 F2 34.2(3) . .
F1 F3 F2 59.2(3) . .
B1 F4 F1 33.8(3) . .
B1 F4 F2 36.6(3) . .
F1 F4 F2 59.3(3) . .
F5 B2 F6 111.4(5) . .
F5 B2 F7 107.2(5) . .
F5 B2 F8 110.8(6) . .
F6 B2 F7 112.7(5) . .
F6 B2 F8 106.9(5) . .
F7 B2 F8 107.8(6) . .
B2 F5 F7 36.9(3) . .
B2 F5 F8 34.5(3) . .
F7 F5 F8 59.9(2) . .
B2 F6 F8 36.0(3) . .
B2 F7 F5 35.9(3) . .
B2 F7 F8 35.5(3) . .
F5 F7 F8 60.4(3) . .
B2 F8 F5 34.7(3) . .
B2 F8 F6 37.1(3) . .
B2 F8 F7 36.7(3) . .
F5 F8 F6 61.6(2) . .
F5 F8 F7 59.7(2) . .
F6 F8 F7 63.2(2) . .
CL1 C35 CL2 111.0(3) . .
CL3 C36 CL4 110.2(3) . .

loop_
_geom_bond_atom_site_label_1
_geom_bond_atom_site_label_2
_geom_bond_distance
_geom_bond_site_symmetry_2
CU1 N1 2.016(3) .
CU1 N2 1.994(3) .
CU1 N6 1.927(3) .
CU2 N3 1.939(3) .
CU2 N4 2.002(3) .
CU2 N5 2.023(3) .
N1 C1 1.503(5) .
N1 C3 1.272(4) .
C1 C2 1.539(6) .
C1 C4 1.515(6) .
C1 C5 1.518(6) .
C2 O1 1.448(5) .
O1 C3 1.338(4) .
C3 C6 1.520(5) .
C6 C7 1.507(5) .
C6 C12 1.518(5) .
C6 C17 1.544(5) .
C7 N2 1.278(4) .
C7 O2 1.337(4) .
N2 C8 1.500(5) .
C8 C9 1.539(5) .
C8 C10 1.519(6) .
C8 C11 1.507(6) .
C9 O2 1.452(5) .
C12 N3 1.269(4) .
C12 O3 1.337(4) .
N3 C13 1.505(4) .
C13 C14 1.520(6) .
C13 C15 1.503(6) .
C13 C16 1.502(7) .
C14 O3 1.449(5) .
N4 C18 1.264(4) .
N4 C20 1.502(5) .
C18 O4 1.337(4) .
C18 C23 1.515(5) .
O4 C19 1.468(5) .
C19 C20 1.529(6) .
C20 C21 1.509(6) .
C20 C22 1.520(6) .
C23 C24 1.508(5) .
C23 C29 1.521(5) .
C23 C34 1.532(5) .
C24 N5 1.275(4) .
C24 O5 1.336(4) .
N5 C25 1.501(5) .
C25 C26 1.535(6) .
C25 C27 1.512(5) .
C25 C28 1.519(6) .
C26 O5 1.453(5) .
C29 N6 1.276(4) 3_556
C29 O6 1.334(4) .
N6 C30 1.508(4) .
C30 C31 1.509(6) .
C30 C32 1.502(6) .
C30 C33 1.526(6) .
C31 O6 1.451(5) 3_556
B1 F1 1.319(7) .
B1 F2 1.278(6) .
B1 F3 1.337(6) .
B1 F4 1.290(6) .
F1 F2 2.097(8) .
F1 F3 2.105(5) .
F1 F4 2.179(7) .
F2 F3 2.139(6) .
F2 F4 2.055(6) .
B2 F5 1.318(7) .
B2 F6 1.348(6) .
B2 F7 1.352(7) .
B2 F8 1.313(7) .
F5 F7 2.149(5) .
F5 F8 2.165(8) .
F6 F8 2.137(6) .
F7 F8 2.153(6) .
C35 CL1 1.741(5) .
C35 CL2 1.756(5) .
C36 CL3 1.731(6) .
C36 CL4 1.732(6) .
